data_4501252
loop_
_publ_author_name
'Seidel, Christiane'
'Ahlers, Ruth'
'Ruschewitz, Uwe'

_publ_section_title
;
 Coordination Polymers with Tetrafluoroterephthalate as Bridging Ligand
;
_journal_issue 11
_journal_name_full 'Crystal Growth &amp; Design'
_journal_page_first 5053
_journal_paper_doi 10.1021/cg200974h
_journal_volume 11
_journal_year 2011
_chemical_formula_moiety '2(C8 H6 F4 O7 Pb), O'
_chemical_formula_sum 'C16 H14 F8 O15 Pb2'
_chemical_formula_weight 1012.65
_chemical_name_systematic
; 
 ? 
;
_space_group_IT_number 2
_symmetry_cell_setting triclinic
_symmetry_space_group_name_Hall '-P 1'
_symmetry_space_group_name_H-M 'P -1'
_atom_sites_solution_hydrogens geom
_atom_sites_solution_primary direct
_atom_sites_solution_secondary difmap
_audit_creation_method SHELXL-97
_cell_angle_alpha 76.527(12)
_cell_angle_beta 73.958(12)
_cell_angle_gamma 68.095(11)
_cell_formula_units_Z 1
_cell_length_a 7.3534(11)
_cell_length_b 8.8387(13)
_cell_length_c 10.4471(16)
_cell_measurement_reflns_used 3335
_cell_measurement_temperature 293(2)
_cell_measurement_theta_max 59.53
_cell_measurement_theta_min 2.29
_cell_volume 598.99(17)
_computing_molecular_graphics 'DIAMOND (Brandenburg, 2001)'
_computing_structure_refinement 'SHELXL-97 (Sheldrick, 1997)'
_computing_structure_solution 'SIR92 (Altomare 1993)'
_diffrn_ambient_temperature 293(2)
_diffrn_measured_fraction_theta_full 0.988
_diffrn_measured_fraction_theta_max 0.988
_diffrn_measurement_device_type 'Stoe IPDS II'
_diffrn_measurement_method '\f scans'
_diffrn_radiation_monochromator graphite
_diffrn_radiation_source 'fine-focus sealed tube'
_diffrn_radiation_type MoK\a
_diffrn_radiation_wavelength 0.71073
_diffrn_reflns_av_R_equivalents 0.0656
_diffrn_reflns_av_sigmaI/netI 0.0454
_diffrn_reflns_limit_h_max 10
_diffrn_reflns_limit_h_min -10
_diffrn_reflns_limit_k_max 12
_diffrn_reflns_limit_k_min -12
_diffrn_reflns_limit_l_max 14
_diffrn_reflns_limit_l_min -14
_diffrn_reflns_number 11636
_diffrn_reflns_theta_full 29.60
_diffrn_reflns_theta_max 29.60
_diffrn_reflns_theta_min 2.05
_diffrn_standards_decay_% none
_diffrn_standards_interval_time 0
_diffrn_standards_number 0
_exptl_absorpt_coefficient_mu 14.173
_exptl_absorpt_correction_T_max 0.2613
_exptl_absorpt_correction_T_min 0.0895
_exptl_absorpt_correction_type numerical
_exptl_absorpt_process_details
; 
(X-RED; Stoe & Cie, 2001; the crystal shape was optimized by 
X-SHAPE; Stoe & Cie, 1999) 
;
_exptl_crystal_colour colourless
_exptl_crystal_density_diffrn 2.807
_exptl_crystal_density_method 'not measured'
_exptl_crystal_description blocks
_exptl_crystal_F_000 466
_exptl_crystal_size_max 0.3
_exptl_crystal_size_mid 0.2
_exptl_crystal_size_min 0.2
_refine_diff_density_max 1.352
_refine_diff_density_min -1.835
_refine_diff_density_rms 0.174
_refine_ls_extinction_coef 0.0193(7)
_refine_ls_extinction_expression Fc^*^=kFc[1+0.001xFc^2^\l^3^/sin(2\q)]^-1/4^
_refine_ls_extinction_method SHELXL
_refine_ls_goodness_of_fit_ref 1.041
_refine_ls_hydrogen_treatment mixed
_refine_ls_matrix_type full
_refine_ls_number_parameters 213
_refine_ls_number_reflns 3335
_refine_ls_number_restraints 6
_refine_ls_restrained_S_all 1.041
_refine_ls_R_factor_all 0.0319
_refine_ls_R_factor_gt 0.0245
_refine_ls_shift/su_max 0.001
_refine_ls_shift/su_mean 0.000
_refine_ls_structure_factor_coef Fsqd
_refine_ls_weighting_details 'calc w=1/[\s^2^(Fo^2^)+(0.0213P)^2^+0.3429P] where P=(Fo^2^+2Fc^2^)/3'
_refine_ls_weighting_scheme calc
_refine_ls_wR_factor_gt 0.0488
_refine_ls_wR_factor_ref 0.0513
_reflns_number_gt 2899
_reflns_number_total 3335
_reflns_threshold_expression >2sigma(I)
_cod_data_source_file cg200974h_si_004.cif
_cod_data_source_block cs038a
_cod_original_cell_volume 598.99(16)
_cod_database_code 4501252

loop_
_symmetry_equiv_pos_as_xyz
'x, y, z'
'-x, -y, -z'

loop_
_atom_site_label
_atom_site_type_symbol
_atom_site_fract_x
_atom_site_fract_y
_atom_site_fract_z
_atom_site_U_iso_or_equiv
_atom_site_adp_type
_atom_site_occupancy
_atom_site_symmetry_multiplicity
_atom_site_calc_flag
_atom_site_refinement_flags
Pb1 Pb 0.29280(2) 0.851021(19) 0.576073(16) 0.02769(7) Uani 1 1 d .
F3 F 0.9878(5) 0.5426(4) 0.7049(3) 0.0478(7) Uani 1 1 d .
F4 F 0.9696(4) 0.3358(3) 0.9302(3) 0.0440(7) Uani 1 1 d .
F6 F 0.4071(5) 0.7527(4) 1.1358(3) 0.0501(8) Uani 1 1 d .
F7 F 0.4341(4) 0.9553(3) 0.9072(3) 0.0414(6) Uani 1 1 d .
O1B O 0.8828(5) 0.9113(5) 0.6243(4) 0.0466(9) Uani 1 1 d .
O1A O 0.5819(5) 0.9245(4) 0.6142(3) 0.0372(7) Uani 1 1 d .
O2 O 0.1101(6) 1.1179(5) 0.6921(5) 0.0473(9) Uani 1 1 d D
H2A H 0.19(4) 1.003(14) 0.68(3) 0.46(18) Uiso 1 1 d D
H2B H 0.077(13) 1.087(11) 0.778(6) 0.09(3) Uiso 1 1 d D
O3 O 0.2138(5) 0.6569(5) 0.4215(4) 0.0471(8) Uani 1 1 d D
H3A H 0.19(4) 0.72(3) 0.495(18) 0.45(17) Uiso 1 1 d D
H3B H 0.328(9) 0.593(10) 0.365(8) 0.11(3) Uiso 1 1 d D
O4 O 0.6371(6) 0.6858(5) 0.4234(4) 0.0493(9) Uani 1 1 d D
H4A H 0.625(13) 0.645(10) 0.350(5) 0.09(3) Uiso 1 1 d D
H4B H 0.700(9) 0.759(6) 0.377(6) 0.057(18) Uiso 1 1 d D
O5 O 1.0000 0.0000 1.0000 0.133(5) Uani 1 2 d S
O8A O 0.7507(6) 0.2641(4) 1.1678(3) 0.0456(9) Uani 1 1 d .
O8B O 0.5904(6) 0.4721(4) 1.2846(3) 0.0433(8) Uani 1 1 d .
C1 C 0.7279(6) 0.8730(5) 0.6683(4) 0.0290(8) Uani 1 1 d .
C2 C 0.7158(6) 0.7555(5) 0.8009(4) 0.0259(8) Uani 1 1 d .
C3 C 0.8462(6) 0.5957(5) 0.8114(4) 0.0291(8) Uani 1 1 d .
C4 C 0.8321(6) 0.4873(5) 0.9303(4) 0.0303(9) Uani 1 1 d .
C5 C 0.6877(6) 0.5343(5) 1.0452(4) 0.0289(8) Uani 1 1 d .
C6 C 0.5562(6) 0.6963(5) 1.0332(4) 0.0310(9) Uani 1 1 d .
C7 C 0.5692(6) 0.8036(5) 0.9132(4) 0.0303(8) Uani 1 1 d .
C8 C 0.6763(7) 0.4136(5) 1.1765(4) 0.0305(9) Uani 1 1 d .

loop_
_atom_site_aniso_label
_atom_site_aniso_U_11
_atom_site_aniso_U_22
_atom_site_aniso_U_33
_atom_site_aniso_U_23
_atom_site_aniso_U_13
_atom_site_aniso_U_12
Pb1 0.02925(9) 0.02667(9) 0.02499(9) 0.00309(5) -0.00646(6) -0.01037(6)
F3 0.0423(15) 0.0479(17) 0.0324(15) -0.0006(12) 0.0078(13) -0.0058(13)
F4 0.0474(15) 0.0265(14) 0.0411(16) 0.0015(11) -0.0054(14) 0.0003(12)
F6 0.0514(17) 0.0446(17) 0.0296(15) 0.0021(12) 0.0061(14) -0.0031(13)
F7 0.0434(14) 0.0307(14) 0.0359(15) 0.0020(11) -0.0072(13) -0.0014(12)
O1B 0.0317(16) 0.058(2) 0.045(2) 0.0236(17) -0.0140(16) -0.0243(17)
O1A 0.0379(16) 0.0430(19) 0.0329(16) 0.0134(14) -0.0169(14) -0.0203(15)
O2 0.0436(19) 0.047(2) 0.050(2) -0.0166(18) -0.0050(19) -0.0118(17)
O3 0.0404(17) 0.048(2) 0.047(2) -0.0074(17) -0.0041(18) -0.0109(16)
O4 0.0453(18) 0.048(2) 0.055(2) -0.0200(18) 0.0064(18) -0.0214(17)
O5 0.065(5) 0.046(4) 0.251(15) -0.025(6) 0.011(7) -0.008(4)
O8A 0.070(2) 0.0294(17) 0.0312(18) 0.0067(13) -0.0115(18) -0.0151(17)
O8B 0.056(2) 0.0369(19) 0.0277(17) 0.0029(13) -0.0058(16) -0.0115(17)
C1 0.0322(19) 0.030(2) 0.0236(19) 0.0023(15) -0.0065(17) -0.0126(17)
C2 0.0254(17) 0.029(2) 0.0242(19) 0.0033(15) -0.0093(16) -0.0110(15)
C3 0.0298(18) 0.031(2) 0.0222(19) -0.0021(15) -0.0004(17) -0.0095(16)
C4 0.034(2) 0.025(2) 0.029(2) 0.0007(16) -0.0055(18) -0.0110(17)
C5 0.0329(19) 0.028(2) 0.026(2) 0.0007(15) -0.0075(17) -0.0116(17)
C6 0.033(2) 0.030(2) 0.025(2) 0.0017(16) -0.0036(17) -0.0102(17)
C7 0.0312(19) 0.027(2) 0.028(2) 0.0012(16) -0.0064(18) -0.0084(17)
C8 0.035(2) 0.033(2) 0.024(2) 0.0023(16) -0.0064(17) -0.0150(18)

loop_
_atom_type_symbol
_atom_type_description
_atom_type_scat_dispersion_real
_atom_type_scat_dispersion_imag
_atom_type_scat_source
C C 0.0033 0.0016 'International Tables Vol C Tables 4.2.6.8 and 6.1.1.4'
H H 0.0000 0.0000 'International Tables Vol C Tables 4.2.6.8 and 6.1.1.4'
O O 0.0106 0.0060 'International Tables Vol C Tables 4.2.6.8 and 6.1.1.4'
F F 0.0171 0.0103 'International Tables Vol C Tables 4.2.6.8 and 6.1.1.4'
Pb Pb -3.3944 10.1111 'International Tables Vol C Tables 4.2.6.8 and 6.1.1.4'

loop_
_geom_angle_atom_site_label_1
_geom_angle_atom_site_label_2
_geom_angle_atom_site_label_3
_geom_angle
_geom_angle_site_symmetry_1
_geom_angle_site_symmetry_3
O1A Pb1 O8A 84.17(11) . 2_667
O1A Pb1 O2 75.80(12) . .
O8A Pb1 O2 76.63(13) 2_667 .
O1A Pb1 O4 71.36(11) . .
O8A Pb1 O4 114.50(14) 2_667 .
O2 Pb1 O4 143.58(11) . .
O1A Pb1 O1A 63.91(12) . 2_676
O8A Pb1 O1A 143.64(11) 2_667 2_676
O2 Pb1 O1A 78.88(12) . 2_676
O4 Pb1 O1A 72.91(12) . 2_676
O1A Pb1 H2A 71(9) . .
O8A Pb1 H2A 66(9) 2_667 .
O2 Pb1 H2A 11(9) . .
O4 Pb1 H2A 143(9) . .
O1A Pb1 H2A 86(9) 2_676 .
O1A Pb1 H3A 152(7) . .
O8A Pb1 H3A 105(7) 2_667 .
O2 Pb1 H3A 132(7) . .
O4 Pb1 H3A 80(7) . .
O1A Pb1 H3A 111(7) 2_676 .
H2A Pb1 H3A 137(10) . .
C1 O1A Pb1 144.3(3) . .
C1 O1A Pb1 96.4(2) . 2_676
Pb1 O1A Pb1 116.09(12) . 2_676
Pb1 O2 H2A 20(10) . .
Pb1 O2 H2B 108(6) . .
H2A O2 H2B 90(10) . .
H3A O3 H3B 137(10) . .
Pb1 O4 H4A 116(5) . .
Pb1 O4 H4B 108(4) . .
H4A O4 H4B 100(6) . .
C8 O8A Pb1 98.6(3) . 2_667
O1A C1 O1B 125.1(4) . .
O1A C1 C2 117.5(3) . .
O1B C1 C2 117.4(4) . .
C3 C2 C7 117.6(4) . .
C3 C2 C1 121.1(4) . .
C7 C2 C1 121.2(4) . .
F3 C3 C2 119.8(4) . .
F3 C3 C4 118.9(4) . .
C2 C3 C4 121.3(4) . .
F4 C4 C3 116.3(4) . .
F4 C4 C5 121.7(4) . .
C3 C4 C5 121.9(4) . .
C4 C5 C6 116.2(4) . .
C4 C5 C8 121.2(4) . .
C6 C5 C8 122.6(4) . .
F6 C6 C7 117.1(4) . .
F6 C6 C5 121.2(4) . .
C7 C6 C5 121.6(4) . .
F7 C7 C2 120.1(4) . .
F7 C7 C6 118.6(4) . .
C2 C7 C6 121.3(4) . .
O8A C8 O8B 124.7(4) . .
O8A C8 C5 117.3(4) . .
O8B C8 C5 118.1(4) . .

loop_
_geom_bond_atom_site_label_1
_geom_bond_atom_site_label_2
_geom_bond_distance
_geom_bond_site_symmetry_2
Pb1 O1A 2.592(3) .
Pb1 O8A 2.608(3) 2_667
Pb1 O2 2.628(4) .
Pb1 O4 2.680(4) .
Pb1 O1A 2.693(3) 2_676
Pb1 H2A 1.74(18) .
Pb1 H3A 2.07(16) .
F3 C3 1.334(5) .
F4 C4 1.344(5) .
F6 C6 1.339(5) .
F7 C7 1.338(5) .
O1B C1 1.245(5) .
O1A C1 1.237(5) .
O1A Pb1 2.693(3) 2_676
O2 H2A 0.98(7) .
O2 H2B 0.87(6) .
O3 H3A 0.96(2) .
O3 H3B 0.95(2) .
O4 H4A 0.96(2) .
O4 H4B 0.91(3) .
O8A C8 1.242(6) .
O8A Pb1 2.608(3) 2_667
O8B C8 1.255(6) .
C1 C2 1.529(5) .
C2 C3 1.379(6) .
C2 C7 1.382(6) .
C3 C4 1.386(6) .
C4 C5 1.392(6) .
C5 C6 1.397(6) .
C5 C8 1.533(6) .
C6 C7 1.388(6) .
